data_7050375
loop_
_publ_author_name
O.G.Barton
M.Schmidtmann
A.Muller
J.Mattay

_publ_section_title
;
Diaminotriazine substituted 1,3-alternate Calix[4]arenes
;
_journal_name_full 'New J.Chem.(Nouv.J.Chim.)'
_journal_year 2004
_chemical_formula_sum 'C44 H52 I4 O8'
_chemical_formula_weight 1216.46
_space_group_IT_number 14
_symmetry_cell_setting monoclinic
_symmetry_space_group_name_Hall '-P 2ybc'
_symmetry_space_group_name_H-M 'P 1 21/c 1'
_atom_sites_solution_hydrogens geom
_atom_sites_solution_primary direct
_atom_sites_solution_secondary difmap
_cell_angle_alpha 90.00
_cell_angle_beta 111.2190(10)
_cell_angle_gamma 90.00
_cell_formula_units_Z 8
_cell_length_a 19.7097(7)
_cell_length_b 20.1100(7)
_cell_length_c 25.8943(9)
_cell_measurement_reflns_used 7012
_cell_measurement_temperature 183(2)
_cell_measurement_theta_max 26.99
_cell_measurement_theta_min 1.51
_cell_volume 9567.7(6)
_diffrn_ambient_temperature 183(2)
_diffrn_detector_area_resol_mean ?
_diffrn_measurement_device_type 'Bruker AXS SMART'
_diffrn_measurement_method omega-scan
_diffrn_radiation_monochromator graphite
_diffrn_radiation_source 'fine-focus sealed tube'
_diffrn_radiation_type MoK\a
_diffrn_radiation_wavelength 0.71073
_diffrn_reflns_av_R_equivalents 0.0201
_diffrn_reflns_av_sigmaI/netI 0.0221
_diffrn_reflns_limit_h_max 25
_diffrn_reflns_limit_h_min -24
_diffrn_reflns_limit_k_max 18
_diffrn_reflns_limit_k_min -25
_diffrn_reflns_limit_l_max 32
_diffrn_reflns_limit_l_min -32
_diffrn_reflns_number 54887
_diffrn_reflns_theta_max 26.99
_diffrn_reflns_theta_min 1.51
_diffrn_standards_decay_% 0
_diffrn_standards_interval_count ?
_diffrn_standards_interval_time ?
_diffrn_standards_number ?
_exptl_absorpt_coefficient_mu 2.652
_exptl_absorpt_correction_T_max 0.6763
_exptl_absorpt_correction_T_min 0.4168
_exptl_absorpt_correction_type multi-scan
_exptl_absorpt_process_details ?
_exptl_crystal_colour colorless
_exptl_crystal_density_diffrn 1.689
_exptl_crystal_density_meas ?
_exptl_crystal_density_method 'not measured'
_exptl_crystal_description stick
_exptl_crystal_F_000 4736
_exptl_crystal_size_max 0.40
_exptl_crystal_size_mid 0.40
_exptl_crystal_size_min 0.16
_refine_ls_extinction_coef ?
_refine_ls_extinction_method none
_refine_ls_goodness_of_fit_ref 0.961
_refine_ls_hydrogen_treatment mixed
_refine_ls_matrix_type full
_refine_ls_number_parameters 1017
_refine_ls_number_reflns 20569
_refine_ls_number_restraints 0
_refine_ls_restrained_S_all 0.961
_refine_ls_R_factor_all 0.0344
_refine_ls_R_factor_gt 0.0223
_refine_ls_shift/su_max 0.005
_refine_ls_shift/su_mean 0.000
_refine_ls_structure_factor_coef Fsqd
_refine_ls_weighting_details 'calc w=1/[\s^2^(Fo^2^)+(0.0300P)^2^+4.0000P] where P=(Fo^2^+2Fc^2^)/3'
_refine_ls_weighting_scheme calc
_refine_ls_wR_factor_gt 0.0529
_refine_ls_wR_factor_ref 0.0582
_reflns_number_gt 16377
_reflns_number_total 20569
_reflns_threshold_expression >2sigma(I)
_cod_original_sg_symbol_H-M 'P 21/c'
_cod_database_code 7050375

loop_
_symmetry_equiv_pos_as_xyz
'x, y, z'
'-x, y+1/2, -z+1/2'
'-x, -y, -z'
'x, -y-1/2, z-1/2'

loop_
_atom_site_label
_atom_site_type_symbol
_atom_site_fract_x
_atom_site_fract_y
_atom_site_fract_z
_atom_site_U_iso_or_equiv
_atom_site_adp_type
_atom_site_occupancy
_atom_site_symmetry_multiplicity
_atom_site_calc_flag
_atom_site_refinement_flags
_atom_site_disorder_assembly
_atom_site_disorder_group
I1 I 0.433646(11) 0.529229(11) 0.538543(7) 0.05218(5) Uani 1 1 d . . .
I2 I 0.571299(10) 0.486845(10) 0.961835(7) 0.04681(5) Uani 1 1 d . . .
I3 I 0.549529(10) 0.330784(12) 0.576157(8) 0.05526(6) Uani 1 1 d . . .
I4 I 0.366018(9) 0.390525(9) 0.899559(7) 0.04303(5) Uani 1 1 d . . .
I5 I 1.081303(11) 0.268583(11) 0.981178(7) 0.05036(5) Uani 1 1 d . . .
I6 I 1.050004(10) 0.403471(10) 0.584796(7) 0.04762(5) Uani 1 1 d . . .
I7 I 0.865725(10) 0.357121(9) 0.910172(7) 0.04332(5) Uani 1 1 d . . .
I8 I 0.955611(10) 0.211148(9) 0.563598(7) 0.04455(5) Uani 1 1 d . . .
O1 O 0.31902(9) 0.60527(8) 0.83006(7) 0.0345(4) Uani 1 1 d . . .
O2 O 0.41343(8) 0.57345(7) 0.77076(6) 0.0297(3) Uani 1 1 d . . .
O3 O 0.66473(10) 0.58827(10) 0.66903(8) 0.0467(4) Uani 1 1 d . . .
O4 O 0.62981(8) 0.49021(8) 0.74052(6) 0.0311(3) Uani 1 1 d . . .
O5 O 0.63669(10) 0.27599(9) 0.92388(7) 0.0403(4) Uani 1 1 d . . .
O6 O 0.53704(8) 0.30675(7) 0.81274(6) 0.0295(3) Uani 1 1 d . . .
O7 O 0.31054(10) 0.27218(9) 0.57363(7) 0.0466(5) Uani 1 1 d . . .
O8 O 0.33603(8) 0.38168(8) 0.65140(6) 0.0296(3) Uani 1 1 d . . .
O9 O 1.18406(9) 0.15519(8) 0.69553(7) 0.0372(4) Uani 1 1 d . . .
O10 O 1.14202(8) 0.25239(7) 0.76143(6) 0.0286(3) Uani 1 1 d . . .
O11 O 1.12956(10) 0.48055(9) 0.92952(7) 0.0413(4) Uani 1 1 d . . .
O12 O 1.03337(8) 0.43853(7) 0.81926(6) 0.0285(3) Uani 1 1 d . . .
O13 O 0.80375(11) 0.45134(10) 0.57703(7) 0.0512(5) Uani 1 1 d . . .
O14 O 0.83880(8) 0.34989(8) 0.66279(6) 0.0306(3) Uani 1 1 d . . .
O15 O 0.83238(10) 0.13304(8) 0.85284(7) 0.0406(4) Uani 1 1 d . . .
O16 O 0.92771(9) 0.16395(7) 0.79310(6) 0.0314(4) Uani 1 1 d . . .
C1 C 0.25029(16) 0.56135(15) 0.88057(13) 0.0529(7) Uani 1 1 d . . .
H1A H 0.2516 0.5507 0.9179 0.079 Uiso 1 1 calc R . .
H1B H 0.2452 0.5202 0.8592 0.079 Uiso 1 1 calc R . .
H1C H 0.2088 0.5906 0.8621 0.079 Uiso 1 1 calc R . .
C2 C 0.31947(16) 0.59576(15) 0.88455(11) 0.0491(7) Uani 1 1 d . . .
H2A H 0.3230 0.6392 0.9033 0.059 Uiso 1 1 calc R . .
H2B H 0.3619 0.5684 0.9064 0.059 Uiso 1 1 calc R . .
C3 C 0.37778(14) 0.64474(12) 0.82929(11) 0.0384(6) Uani 1 1 d . . .
H3A H 0.4233 0.6298 0.8587 0.046 Uiso 1 1 calc R . .
H3B H 0.3692 0.6918 0.8365 0.046 Uiso 1 1 calc R . .
C4 C 0.38506(15) 0.63879(11) 0.77405(11) 0.0367(6) Uani 1 1 d . . .
H4A H 0.3371 0.6447 0.7441 0.044 Uiso 1 1 calc R . .
H4B H 0.4186 0.6733 0.7700 0.044 Uiso 1 1 calc R . .
C5 C 0.41930(12) 0.56106(10) 0.71982(9) 0.0263(5) Uani 1 1 d . . .
C6 C 0.36056(12) 0.53190(11) 0.67801(9) 0.0280(5) Uani 1 1 d . . .
C7 C 0.36556(12) 0.52296(11) 0.62625(9) 0.0310(5) Uani 1 1 d . . .
H7A H 0.3257 0.5047 0.5967 0.037 Uiso 1 1 calc R . .
C8 C 0.42816(13) 0.54059(12) 0.61774(9) 0.0327(5) Uani 1 1 d . . .
C9 C 0.48829(13) 0.56461(11) 0.66065(9) 0.0302(5) Uani 1 1 d . . .
H9A H 0.5320 0.5739 0.6545 0.036 Uiso 1 1 calc R . .
C10 C 0.48471(12) 0.57511(10) 0.71262(9) 0.0267(5) Uani 1 1 d . . .
C11 C 0.55112(12) 0.59806(11) 0.76094(10) 0.0304(5) Uani 1 1 d . . .
H11A H 0.5378 0.6362 0.7795 0.036 Uiso 1 1 calc R . .
H11B H 0.5892 0.6130 0.7470 0.036 Uiso 1 1 calc R . .
C12 C 0.6179(2) 0.6630(2) 0.59302(17) 0.0989(15) Uani 1 1 d . . .
H12A H 0.6154 0.6720 0.5552 0.148 Uiso 1 1 calc R . .
H12B H 0.6424 0.7001 0.6172 0.148 Uiso 1 1 calc R . .
H12C H 0.5685 0.6581 0.5932 0.148 Uiso 1 1 calc R . .
C13 C 0.6596(2) 0.6005(2) 0.61353(14) 0.0770(11) Uani 1 1 d . . .
H13A H 0.6347 0.5628 0.5896 0.092 Uiso 1 1 calc R . .
H13B H 0.7090 0.6047 0.6122 0.092 Uiso 1 1 calc R . .
C14 C 0.70435(17) 0.53041(15) 0.69252(14) 0.0558(8) Uani 1 1 d . . .
H14A H 0.7558 0.5360 0.6962 0.067 Uiso 1 1 calc R . .
H14B H 0.6841 0.4919 0.6679 0.067 Uiso 1 1 calc R . .
C15 C 0.70039(13) 0.51756(14) 0.74835(12) 0.0447(6) Uani 1 1 d . . .
H15A H 0.7390 0.4859 0.7693 0.054 Uiso 1 1 calc R . .
H15B H 0.7077 0.5595 0.7696 0.054 Uiso 1 1 calc R . .
C16 C 0.61617(11) 0.48781(11) 0.78946(9) 0.0280(5) Uani 1 1 d . . .
C17 C 0.58083(12) 0.54198(11) 0.80246(9) 0.0287(5) Uani 1 1 d . . .
C18 C 0.56880(12) 0.54122(12) 0.85203(9) 0.0322(5) Uani 1 1 d . . .
H18A H 0.5461 0.5781 0.8621 0.039 Uiso 1 1 calc R . .
C19 C 0.59003(12) 0.48643(12) 0.88684(9) 0.0331(5) Uani 1 1 d . . .
C20 C 0.62086(12) 0.43140(12) 0.87226(9) 0.0333(5) Uani 1 1 d . . .
H20A H 0.6331 0.3937 0.8959 0.040 Uiso 1 1 calc R . .
C21 C 0.63401(11) 0.43112(11) 0.82288(9) 0.0284(5) Uani 1 1 d . . .
C22 C 0.66119(12) 0.36841(11) 0.80382(10) 0.0320(5) Uani 1 1 d . . .
H22A H 0.7038 0.3792 0.7937 0.038 Uiso 1 1 calc R . .
H22B H 0.6766 0.3356 0.8344 0.038 Uiso 1 1 calc R . .
C23 C 0.72913(18) 0.3129(2) 1.00505(13) 0.0761(11) Uani 1 1 d . . .
H23A H 0.7455 0.3132 1.0456 0.114 Uiso 1 1 calc R . .
H23B H 0.7260 0.3587 0.9914 0.114 Uiso 1 1 calc R . .
H23C H 0.7639 0.2878 0.9935 0.114 Uiso 1 1 calc R . .
C24 C 0.65636(18) 0.28110(17) 0.98174(11) 0.0577(8) Uani 1 1 d . . .
H24A H 0.6579 0.2364 0.9981 0.069 Uiso 1 1 calc R . .
H24B H 0.6200 0.3082 0.9906 0.069 Uiso 1 1 calc R . .
C25 C 0.56851(16) 0.24530(13) 0.89662(11) 0.0460(7) Uani 1 1 d . . .
H25A H 0.5295 0.2715 0.9027 0.055 Uiso 1 1 calc R . .
H25B H 0.5684 0.2001 0.9117 0.055 Uiso 1 1 calc R . .
C26 C 0.55519(17) 0.24156(12) 0.83632(11) 0.0448(7) Uani 1 1 d . . .
H26A H 0.5993 0.2250 0.8307 0.054 Uiso 1 1 calc R . .
H26B H 0.5147 0.2104 0.8180 0.054 Uiso 1 1 calc R . .
C27 C 0.53867(12) 0.31209(10) 0.75980(9) 0.0264(5) Uani 1 1 d . . .
C28 C 0.60116(12) 0.33895(10) 0.75411(9) 0.0280(5) Uani 1 1 d . . .
C29 C 0.60386(12) 0.34280(11) 0.70136(10) 0.0312(5) Uani 1 1 d . . .
H29A H 0.6463 0.3593 0.6965 0.037 Uiso 1 1 calc R . .
C30 C 0.54473(13) 0.32264(12) 0.65572(10) 0.0330(5) Uani 1 1 d . . .
C31 C 0.48149(12) 0.30036(11) 0.66136(9) 0.0310(5) Uani 1 1 d . . .
H31A H 0.4406 0.2890 0.6294 0.037 Uiso 1 1 calc R . .
C32 C 0.47756(12) 0.29447(10) 0.71398(9) 0.0271(5) Uani 1 1 d . . .
C33 C 0.40630(12) 0.27430(11) 0.71978(10) 0.0290(5) Uani 1 1 d . . .
H33A H 0.3715 0.2595 0.6834 0.035 Uiso 1 1 calc R . .
H33B H 0.4151 0.2365 0.7459 0.035 Uiso 1 1 calc R . .
C34 C 0.3617(2) 0.1791(2) 0.54487(17) 0.0907(13) Uani 1 1 d . . .
H34A H 0.3632 0.1554 0.5122 0.136 Uiso 1 1 calc R . .
H34B H 0.3385 0.1510 0.5646 0.136 Uiso 1 1 calc R . .
H34C H 0.4114 0.1898 0.5695 0.136 Uiso 1 1 calc R . .
C35 C 0.3189(2) 0.24218(18) 0.52694(14) 0.0729(10) Uani 1 1 d . . .
H35A H 0.3448 0.2729 0.5105 0.087 Uiso 1 1 calc R . .
H35B H 0.2706 0.2322 0.4986 0.087 Uiso 1 1 calc R . .
C36 C 0.27496(15) 0.33407(14) 0.56241(10) 0.0450(6) Uani 1 1 d . . .
H36A H 0.2266 0.3292 0.5327 0.054 Uiso 1 1 calc R . .
H36B H 0.3038 0.3661 0.5497 0.054 Uiso 1 1 calc R . .
C37 C 0.26634(13) 0.35930(14) 0.61405(11) 0.0421(6) Uani 1 1 d . . .
H37A H 0.2310 0.3965 0.6050 0.051 Uiso 1 1 calc R . .
H37B H 0.2478 0.3234 0.6315 0.051 Uiso 1 1 calc R . .
C38 C 0.34146(11) 0.38526(11) 0.70613(9) 0.0262(5) Uani 1 1 d . . .
C39 C 0.37351(11) 0.33164(11) 0.74070(9) 0.0273(5) Uani 1 1 d . . .
C40 C 0.37908(12) 0.33410(11) 0.79568(10) 0.0295(5) Uani 1 1 d . . .
H40A H 0.3992 0.2975 0.8195 0.035 Uiso 1 1 calc R . .
C41 C 0.35540(12) 0.38973(11) 0.81600(9) 0.0300(5) Uani 1 1 d . . .
C42 C 0.32737(12) 0.44432(11) 0.78222(10) 0.0302(5) Uani 1 1 d . . .
H42A H 0.3131 0.4828 0.7970 0.036 Uiso 1 1 calc R . .
C43 C 0.32004(11) 0.44274(11) 0.72658(9) 0.0281(5) Uani 1 1 d . . .
C44 C 0.29632(12) 0.50465(11) 0.69070(10) 0.0318(5) Uani 1 1 d . . .
H44A H 0.2561 0.4934 0.6557 0.038 Uiso 1 1 calc R . .
H44B H 0.2786 0.5387 0.7104 0.038 Uiso 1 1 calc R . .
C45 C 1.13593(19) 0.08266(18) 0.61893(13) 0.0657(9) Uani 1 1 d . . .
H45A H 1.1283 0.0770 0.5796 0.099 Uiso 1 1 calc R . .
H45B H 1.0887 0.0857 0.6233 0.099 Uiso 1 1 calc R . .
H45C H 1.1629 0.0444 0.6399 0.099 Uiso 1 1 calc R . .
C46 C 1.17813(18) 0.14454(16) 0.64006(12) 0.0555(8) Uani 1 1 d . . .
H46A H 1.2272 0.1404 0.6382 0.067 Uiso 1 1 calc R . .
H46B H 1.1533 0.1828 0.6169 0.067 Uiso 1 1 calc R . .
C47 C 1.22313(15) 0.21319(13) 0.71906(12) 0.0457(7) Uani 1 1 d . . .
H47A H 1.2047 0.2512 0.6934 0.055 Uiso 1 1 calc R . .
H47B H 1.2753 0.2070 0.7252 0.055 Uiso 1 1 calc R . .
C48 C 1.21440(13) 0.22761(13) 0.77316(11) 0.0398(6) Uani 1 1 d . . .
H48A H 1.2221 0.1866 0.7957 0.048 Uiso 1 1 calc R . .
H48B H 1.2506 0.2611 0.7943 0.048 Uiso 1 1 calc R . .
C49 C 1.12558(11) 0.25772(11) 0.80912(9) 0.0256(4) Uani 1 1 d . . .
C50 C 1.09424(12) 0.20307(11) 0.82551(9) 0.0271(5) Uani 1 1 d . . .
C51 C 1.08190(12) 0.20708(12) 0.87489(9) 0.0313(5) Uani 1 1 d . . .
H51A H 1.0617 0.1703 0.8874 0.038 Uiso 1 1 calc R . .
C52 C 1.09921(12) 0.26506(12) 0.90581(9) 0.0317(5) Uani 1 1 d . . .
C53 C 1.12511(12) 0.32068(12) 0.88747(9) 0.0313(5) Uani 1 1 d . . .
H53A H 1.1338 0.3607 0.9083 0.038 Uiso 1 1 calc R . .
C54 C 1.13839(11) 0.31752(11) 0.83819(9) 0.0275(5) Uani 1 1 d . . .
C55 C 1.16042(12) 0.37955(11) 0.81446(10) 0.0307(5) Uani 1 1 d . . .
H55A H 1.1733 0.4153 0.8427 0.037 Uiso 1 1 calc R . .
H55B H 1.2039 0.3697 0.8052 0.037 Uiso 1 1 calc R . .
C56 C 1.22141(17) 0.4580(2) 1.01649(13) 0.0795(12) Uani 1 1 d . . .
H56A H 1.2408 0.4722 1.0553 0.119 Uiso 1 1 calc R . .
H56B H 1.2567 0.4683 0.9990 0.119 Uiso 1 1 calc R . .
H56C H 1.2125 0.4099 1.0147 0.119 Uiso 1 1 calc R . .
C57 C 1.15184(18) 0.49359(19) 0.98678(12) 0.0643(9) Uani 1 1 d . . .
H57A H 1.1139 0.4784 1.0008 0.077 Uiso 1 1 calc R . .
H57B H 1.1588 0.5420 0.9935 0.077 Uiso 1 1 calc R . .
C58 C 1.06077(16) 0.50850(14) 0.89873(11) 0.0468(7) Uani 1 1 d . . .
H58A H 1.0590 0.5552 0.9103 0.056 Uiso 1 1 calc R . .
H58B H 1.0220 0.4833 0.9060 0.056 Uiso 1 1 calc R . .
C59 C 1.04847(16) 0.50615(12) 0.83862(10) 0.0435(6) Uani 1 1 d . . .
H59A H 1.0069 0.5351 0.8178 0.052 Uiso 1 1 calc R . .
H59B H 1.0922 0.5225 0.8324 0.052 Uiso 1 1 calc R . .
C60 C 1.03538(12) 0.42956(10) 0.76699(9) 0.0265(5) Uani 1 1 d . . .
C61 C 1.09924(12) 0.40330(10) 0.76280(9) 0.0280(5) Uani 1 1 d . . .
C62 C 1.10287(12) 0.39639(11) 0.71038(10) 0.0311(5) Uani 1 1 d . . .
H62A H 1.1460 0.3800 0.7065 0.037 Uiso 1 1 calc R . .
C63 C 1.04349(13) 0.41340(11) 0.66384(10) 0.0321(5) Uani 1 1 d . . .
C64 C 0.97910(13) 0.43491(11) 0.66809(9) 0.0309(5) Uani 1 1 d . . .
H64A H 0.9381 0.4438 0.6356 0.037 Uiso 1 1 calc R . .
C65 C 0.97432(12) 0.44355(10) 0.72019(9) 0.0265(5) Uani 1 1 d . . .
C66 C 0.90192(12) 0.46330(11) 0.72468(10) 0.0298(5) Uani 1 1 d . . .
H66A H 0.9089 0.5032 0.7485 0.036 Uiso 1 1 calc R . .
H66B H 0.8665 0.4746 0.6875 0.036 Uiso 1 1 calc R . .
C67 C 0.8486(3) 0.5429(2) 0.54080(18) 0.1042(16) Uani 1 1 d . . .
H67A H 0.8570 0.5593 0.5080 0.156 Uiso 1 1 calc R . .
H67B H 0.8949 0.5414 0.5723 0.156 Uiso 1 1 calc R . .
H67C H 0.8147 0.5726 0.5494 0.156 Uiso 1 1 calc R . .
C68 C 0.8166(2) 0.4742(2) 0.52957(13) 0.0760(11) Uani 1 1 d . . .
H68A H 0.7704 0.4751 0.4972 0.091 Uiso 1 1 calc R . .
H68B H 0.8507 0.4438 0.5211 0.091 Uiso 1 1 calc R . .
C69 C 0.77413(16) 0.38679(15) 0.57082(11) 0.0490(7) Uani 1 1 d . . .
H69A H 0.8060 0.3555 0.5607 0.059 Uiso 1 1 calc R . .
H69B H 0.7256 0.3864 0.5408 0.059 Uiso 1 1 calc R . .
C70 C 0.76744(13) 0.36541(14) 0.62396(10) 0.0426(6) Uani 1 1 d . . .
H70A H 0.7455 0.4015 0.6388 0.051 Uiso 1 1 calc R . .
H70B H 0.7356 0.3258 0.6177 0.051 Uiso 1 1 calc R . .
C71 C 0.84441(11) 0.34987(11) 0.71777(9) 0.0266(5) Uani 1 1 d . . .
C72 C 0.87212(11) 0.40667(11) 0.74921(9) 0.0269(5) Uani 1 1 d . . .
C73 C 0.87735(11) 0.40783(11) 0.80408(9) 0.0283(5) Uani 1 1 d . . .
H73A H 0.8948 0.4465 0.8259 0.034 Uiso 1 1 calc R . .
C74 C 0.85719(12) 0.35262(12) 0.82699(9) 0.0295(5) Uani 1 1 d . . .
C75 C 0.83397(12) 0.29462(11) 0.79674(9) 0.0298(5) Uani 1 1 d . . .
H75A H 0.8228 0.2564 0.8138 0.036 Uiso 1 1 calc R . .
C76 C 0.82711(11) 0.29258(11) 0.74128(9) 0.0273(5) Uani 1 1 d . . .
C77 C 0.80901(12) 0.22758(11) 0.70933(10) 0.0315(5) Uani 1 1 d . . .
H77A H 0.7933 0.1941 0.7307 0.038 Uiso 1 1 calc R . .
H77B H 0.7686 0.2346 0.6735 0.038 Uiso 1 1 calc R . .
C78 C 0.76189(19) 0.17239(16) 0.90377(15) 0.0656(9) Uani 1 1 d . . .
H78A H 0.7588 0.1735 0.9407 0.098 Uiso 1 1 calc R . .
H78B H 0.7185 0.1506 0.8778 0.098 Uiso 1 1 calc R . .
H78C H 0.7649 0.2179 0.8913 0.098 Uiso 1 1 calc R . .
C79 C 0.82814(19) 0.13455(16) 0.90619(13) 0.0582(8) Uani 1 1 d . . .
H79A H 0.8721 0.1561 0.9327 0.070 Uiso 1 1 calc R . .
H79B H 0.8256 0.0886 0.9192 0.070 Uiso 1 1 calc R . .
C80 C 0.89006(15) 0.09277(13) 0.85117(12) 0.0443(6) Uani 1 1 d . . .
H80A H 0.8806 0.0458 0.8579 0.053 Uiso 1 1 calc R . .
H80B H 0.9360 0.1067 0.8806 0.053 Uiso 1 1 calc R . .
C81 C 0.89720(15) 0.09903(12) 0.79578(11) 0.0398(6) Uani 1 1 d . . .
H81A H 0.9295 0.0637 0.7911 0.048 Uiso 1 1 calc R . .
H81B H 0.8489 0.0945 0.7659 0.048 Uiso 1 1 calc R . .
C82 C 0.93464(12) 0.17557(10) 0.74240(9) 0.0275(5) Uani 1 1 d . . .
C83 C 0.87584(12) 0.20271(11) 0.69928(9) 0.0288(5) Uani 1 1 d . . .
C84 C 0.88313(13) 0.21180(11) 0.64821(10) 0.0313(5) Uani 1 1 d . . .
H84A H 0.8434 0.2284 0.6177 0.038 Uiso 1 1 calc R . .
C85 C 0.94787(13) 0.19680(11) 0.64186(9) 0.0314(5) Uani 1 1 d . . .
C86 C 1.00775(13) 0.17484(11) 0.68581(9) 0.0303(5) Uani 1 1 d . . .
H86A H 1.0528 0.1675 0.6811 0.036 Uiso 1 1 calc R . .
C87 C 1.00166(12) 0.16352(10) 0.73694(9) 0.0265(5) Uani 1 1 d . . .
C88 C 1.06808(12) 0.14383(11) 0.78690(10) 0.0306(5) Uani 1 1 d . . .
H88A H 1.0554 0.1067 0.8068 0.037 Uiso 1 1 calc R . .
H88B H 1.1074 0.1286 0.7744 0.037 Uiso 1 1 calc R . .
